data_1565651
loop_
_publ_author_name
'Louka, Febee R.'
'Haq, Sabriah J.'
'Guidry, Hollie R.'
'Williams, Bailey R.'
'Henary, Maher M.'
'Fischer, Roland C.'
'Torvisco, Ana'
'Massoud, Salah S.'
'Mautner, Franz A.'

_publ_section_title
;
 Polynuclear and coordination polymers of copper(II) complexes assembled
 by flexible polyamines and bridging rigid N-heterocyclic
 multicarboxylates
;
_journal_name_full 'Inorganica Chimica Acta'
_journal_page_first 119240
_journal_paper_doi 10.1016/j.ica.2019.119240
_journal_volume 500
_journal_year 2020
_chemical_formula_moiety 'C35 H49 Cu2 N11 O4, 2(ClO4), H2 O'
_chemical_formula_sum 'C35 H51 Cl2 Cu2 N11 O13'
_chemical_formula_weight 1031.86
_chemical_name_common Cu(2,5-pydc)(L)(ClO4)(H2O)
_space_group_crystal_system orthorhombic
_space_group_IT_number 33
_space_group_name_Hall 'P 2c -2n'
_space_group_name_H-M_alt 'P n a 21'
_atom_sites_solution_hydrogens mixed
_audit_creation_method SHELXL-2016/6
_cell_angle_alpha 90
_cell_angle_beta 90
_cell_angle_gamma 90
_cell_formula_units_Z 4
_cell_length_a 28.2935(17)
_cell_length_b 16.0983(10)
_cell_length_c 9.4738(5)
_cell_measurement_reflns_used 9980
_cell_measurement_temperature 100(2)
_cell_measurement_theta_max 30.00
_cell_measurement_theta_min 2.55
_cell_volume 4315.1(4)
_computing_cell_refinement 'Bruker SAINT'
_computing_data_collection 'Bruker APEX2'
_computing_data_reduction 'Bruker SAINT'
_computing_molecular_graphics 'Bruker SHELXTL'
_computing_publication_material 'Bruker SHELXTL'
_computing_structure_refinement 'SHELXL-2016/6 (Sheldrick, 2016)'
_computing_structure_solution 'SHELXT 2014/4 (Sheldrick, 2014)'
_diffrn_ambient_temperature 100(2)
_diffrn_measured_fraction_theta_full 0.999
_diffrn_measured_fraction_theta_max 0.999
_diffrn_measurement_device_type 'Bruker APEX-II CCD'
_diffrn_measurement_method \w-scans
_diffrn_radiation_type MoK\a
_diffrn_radiation_wavelength 0.71073
_diffrn_reflns_av_R_equivalents 0.0847
_diffrn_reflns_av_unetI/netI 0.0662
_diffrn_reflns_Laue_measured_fraction_full 0.999
_diffrn_reflns_Laue_measured_fraction_max 0.999
_diffrn_reflns_limit_h_max 38
_diffrn_reflns_limit_h_min -38
_diffrn_reflns_limit_k_max 21
_diffrn_reflns_limit_k_min -21
_diffrn_reflns_limit_l_max 12
_diffrn_reflns_limit_l_min -12
_diffrn_reflns_number 100755
_diffrn_reflns_point_group_measured_fraction_full 0.999
_diffrn_reflns_point_group_measured_fraction_max 0.995
_diffrn_reflns_theta_full 25.242
_diffrn_reflns_theta_max 28.999
_diffrn_reflns_theta_min 2.495
_exptl_absorpt_coefficient_mu 1.185
_exptl_absorpt_correction_T_max 0.8978
_exptl_absorpt_correction_T_min 0.7341
_exptl_absorpt_correction_type multi-scan
_exptl_absorpt_process_details SADABS
_exptl_crystal_colour blue
_exptl_crystal_density_diffrn 1.588
_exptl_crystal_description prism
_exptl_crystal_F_000 2136
_exptl_crystal_size_max 0.260
_exptl_crystal_size_mid 0.210
_exptl_crystal_size_min 0.120
_refine_diff_density_max 1.197
_refine_diff_density_min -0.863
_refine_diff_density_rms 0.090
_refine_ls_abs_structure_details
;
 Flack x determined using 3471 quotients [(I+)-(I-)]/[(I+)+(I-)]
 (Parsons, Flack and Wagner, Acta Cryst. B69 (2013) 249-259).
;
_refine_ls_abs_structure_Flack -0.002(5)
_refine_ls_extinction_coef .
_refine_ls_extinction_method none
_refine_ls_goodness_of_fit_ref 1.022
_refine_ls_hydrogen_treatment constr
_refine_ls_matrix_type full
_refine_ls_number_parameters 605
_refine_ls_number_reflns 11411
_refine_ls_number_restraints 67
_refine_ls_restrained_S_all 1.025
_refine_ls_R_factor_all 0.0664
_refine_ls_R_factor_gt 0.0438
_refine_ls_shift/su_max 0.006
_refine_ls_shift/su_mean 0.000
_refine_ls_structure_factor_coef Fsqd
_refine_ls_weighting_details 'w=1/[\s^2^(Fo^2^)+(0.0395P)^2^+4.2690P] where P=(Fo^2^+2Fc^2^)/3'
_refine_ls_weighting_scheme calc
_refine_ls_wR_factor_gt 0.0887
_refine_ls_wR_factor_ref 0.0975
_reflns_Friedel_coverage 0.881
_reflns_Friedel_fraction_full 1.000
_reflns_Friedel_fraction_max 0.989
_reflns_number_gt 9205
_reflns_number_total 11411
_reflns_threshold_expression 'I > 2\s(I)'
_cod_data_source_file ICA-2020-500-119240.cif
_cod_data_source_block rf1287_3099
_cod_database_code 1565651
_shelx_shelxl_version_number 2016/6
_shelx_space_group_comment
;
The symmetry employed for this shelxl refinement is uniquely defined
by the following loop, which should always be used as a source of
symmetry information in preference to the above space-group names.
They are only intended as comments.
;
_shelx_estimated_absorpt_t_min 0.748
_shelx_estimated_absorpt_t_max 0.871

loop_
_space_group_symop_operation_xyz
'x, y, z'
'-x, -y, z+1/2'
'x+1/2, -y+1/2, z'
'-x+1/2, y+1/2, z+1/2'

loop_
_atom_site_label
_atom_site_type_symbol
_atom_site_fract_x
_atom_site_fract_y
_atom_site_fract_z
_atom_site_U_iso_or_equiv
_atom_site_adp_type
_atom_site_occupancy
_atom_site_site_symmetry_order
_atom_site_calc_flag
_atom_site_refinement_flags_posn
_atom_site_refinement_flags_adp
_atom_site_refinement_flags_occupancy
_atom_site_disorder_assembly
_atom_site_disorder_group
Cu1 Cu 0.56634(2) 0.73240(3) 0.31041(6) 0.01198(11) Uani 1 1 d . . . . .
C1 C 0.50994(17) 0.8319(3) 0.1075(5) 0.0169(10) Uani 1 1 d . . . . .
H1A H 0.537931 0.863003 0.073691 0.020 Uiso 1 1 calc R U . . .
H1B H 0.481655 0.866550 0.089407 0.020 Uiso 1 1 calc R U . . .
N1 N 0.51452(13) 0.8176(2) 0.2632(4) 0.0151(8) Uani 1 1 d . . . . .
H1C H 0.526389 0.871463 0.302138 0.020 Uiso 1 1 calc R U . . .
O1 O 0.61153(10) 0.82674(19) 0.3308(3) 0.0166(7) Uani 1 1 d . . . . .
Cl1 Cl 0.60177(4) 0.34993(8) 0.40964(14) 0.0246(3) Uani 1 1 d . . . . .
Cu2 Cu 0.79899(2) 0.47531(3) 0.78456(5) 0.01392(12) Uani 1 1 d . . . . .
C2 C 0.50572(16) 0.7517(3) 0.0251(5) 0.0150(9) Uani 1 1 d . . . . .
H2A H 0.487043 0.711305 0.080823 0.018 Uiso 1 1 calc R U . . .
H2B H 0.488400 0.762540 -0.063843 0.018 Uiso 1 1 calc R U . . .
N2 N 0.55161(13) 0.7152(2) -0.0084(4) 0.0124(7) Uani 1 1 d . . . . .
O2 O 0.68662(11) 0.85402(19) 0.3934(3) 0.0143(6) Uani 1 1 d . . . . .
Cl2 Cl 1.02429(6) 0.55169(10) 0.70200(16) 0.0442(4) Uani 1 1 d . . . . .
O3 O 0.73313(12) 0.5195(2) 0.7301(4) 0.0205(7) Uani 1 1 d . . . . .
C3 C 0.56678(17) 0.6860(3) -0.1340(5) 0.0159(9) Uani 1 1 d . . . . .
N3 N 0.58632(13) 0.7110(2) 0.0915(4) 0.0146(8) Uani 1 1 d . . . . .
N8 N 0.79395(14) 0.5226(2) 0.9775(4) 0.0168(8) Uani 1 1 d . . . . .
C8 C 0.46664(16) 0.8060(3) 0.3288(5) 0.0190(10) Uani 1 1 d . . . . .
H8A H 0.444020 0.787565 0.255466 0.023 Uiso 1 1 calc R U . . .
H8B H 0.455393 0.859814 0.366557 0.023 Uiso 1 1 calc R U . . .
O8 O 0.58638(14) 0.2977(3) 0.2963(6) 0.0473(11) Uani 1 1 d . . . . .
O7 O 0.60903(15) 0.3009(3) 0.5348(5) 0.0500(13) Uani 1 1 d . . . . .
N7 N 0.82553(15) 0.5760(3) 1.0389(4) 0.0219(9) Uani 1 1 d . . . . .
C7 C 0.66972(17) 0.6632(4) 0.1007(6) 0.0246(11) Uani 1 1 d . . . . .
H7A H 0.693732 0.645843 0.032275 0.037 Uiso 1 1 calc R U . . .
H7B H 0.665397 0.619461 0.171429 0.037 Uiso 1 1 calc R U . . .
H7C H 0.680017 0.714451 0.147451 0.037 Uiso 1 1 calc R U . . .
O6 O 0.64478(15) 0.3914(3) 0.3709(5) 0.0477(12) Uani 1 1 d . . . . .
C6 C 0.53614(19) 0.6870(3) -0.2622(5) 0.0246(11) Uani 1 1 d . . . . .
H6A H 0.529601 0.744579 -0.289381 0.037 Uiso 1 1 calc R U . . .
H6B H 0.506327 0.658451 -0.241581 0.037 Uiso 1 1 calc R U . . .
H6C H 0.552359 0.658532 -0.339741 0.037 Uiso 1 1 calc R U . . .
O5 O 0.56533(15) 0.4099(2) 0.4389(4) 0.0357(10) Uani 1 1 d . . . . .
N5 N 0.51778(12) 0.6423(2) 0.3251(4) 0.0134(7) Uani 1 1 d . . . . .
C5 C 0.62387(17) 0.6785(3) 0.0258(5) 0.0167(9) Uani 1 1 d . . . . .
O4 O 0.77604(14) 0.6218(3) 0.6379(5) 0.0403(11) Uani 1 1 d . . . . .
C4 C 0.61302(16) 0.6618(3) -0.1150(5) 0.0183(10) Uani 1 1 d . . . . .
H4 H 0.633445 0.638438 -0.183914 0.022 Uiso 1 1 calc R U . . .
N4 N 0.47547(13) 0.6602(3) 0.3894(4) 0.0176(8) Uani 1 1 d . . . . .
O9 O 0.97983(19) 0.5055(3) 0.7392(8) 0.080(2) Uani 1 1 d . . . . .
N9 N 0.82844(14) 0.4196(3) 0.4948(4) 0.0199(9) Uani 1 1 d . . . . .
C9 C 0.46777(18) 0.7427(3) 0.4466(5) 0.0219(11) Uani 1 1 d . . . . .
H9A H 0.493458 0.756629 0.513468 0.026 Uiso 1 1 calc R U . . .
H9B H 0.437462 0.744037 0.498741 0.026 Uiso 1 1 calc R U . . .
N10 N 0.79778(14) 0.4108(3) 0.6061(4) 0.0177(8) Uani 1 1 d . . . . .
C10 C 0.44326(17) 0.5999(4) 0.3616(6) 0.0257(12) Uani 1 1 d . . . . .
O10 O 1.0197(3) 0.5879(4) 0.5714(7) 0.106(3) Uani 1 1 d . U . . .
O11 O 1.06209(16) 0.4934(2) 0.7046(5) 0.0402(10) Uani 1 1 d . . . . .
N11 N 0.61728(12) 0.6728(2) 0.4252(4) 0.0112(7) Uani 1 1 d . . . . .
C11 C 0.46555(16) 0.5407(3) 0.2816(6) 0.0250(11) Uani 1 1 d . . . . .
H11 H 0.452142 0.490390 0.247905 0.030 Uiso 1 1 calc R U . . .
C12 C 0.51198(16) 0.5687(3) 0.2590(5) 0.0161(9) Uani 1 1 d . . . . .
O12 O 1.0315(2) 0.6121(3) 0.8087(6) 0.0710(16) Uani 1 1 d . . . . .
C13 C 0.39337(19) 0.6032(4) 0.4146(8) 0.0442(17) Uani 1 1 d . . . . .
H13A H 0.377499 0.550517 0.393983 0.066 Uiso 1 1 calc R U . . .
H13B H 0.376513 0.648700 0.367687 0.066 Uiso 1 1 calc R U . . .
H13C H 0.393481 0.612730 0.516787 0.066 Uiso 1 1 calc R U . . .
O13 O 0.3350(6) 0.7415(8) 0.5723(10) 0.067(5) Uani 0.59(2) 1 d . . P A 1
H91 H 0.318090 0.781507 0.592440 0.100 Uiso 0.59(2) 1 d . U P A 1
H92 H 0.355810 0.731547 0.632200 0.100 Uiso 0.59(2) 1 d . U P A 1
O14 O 0.3606(6) 0.7924(13) 0.6072(17) 0.062(7) Uani 0.41(2) 1 d . . P A 2
H93 H 0.347190 0.743770 0.603992 0.094 Uiso 0.41(2) 1 d . U P A 2
H94 H 0.376200 0.762600 0.663173 0.094 Uiso 0.41(2) 1 d . U P A 2
C14 C 0.54926(19) 0.5293(3) 0.1711(5) 0.0221(10) Uani 1 1 d . . . . .
H14A H 0.545637 0.547146 0.072766 0.033 Uiso 1 1 calc R U . . .
H14B H 0.546285 0.468727 0.176565 0.033 Uiso 1 1 calc R U . . .
H14C H 0.580458 0.546042 0.205870 0.033 Uiso 1 1 calc R U . . .
C19 C 0.76143(16) 0.5060(3) 1.0772(5) 0.0188(10) Uani 1 1 d . . . . .
C18 C 0.77214(17) 0.5500(3) 1.1993(6) 0.0225(11) Uani 1 1 d . . . . .
H18 H 0.754613 0.549776 1.284820 0.027 Uiso 1 1 calc R U . . .
C17 C 0.81286(17) 0.5939(3) 1.1731(5) 0.0182(10) Uani 1 1 d . . . . .
C20 C 0.84126(18) 0.6490(3) 1.2663(5) 0.0274(12) Uani 1 1 d . . . . .
H20A H 0.847916 0.701249 1.217198 0.041 Uiso 1 1 calc R U . . .
H20B H 0.871087 0.621417 1.290302 0.041 Uiso 1 1 calc R U . . .
H20C H 0.823498 0.660511 1.352934 0.041 Uiso 1 1 calc R U . . .
C21 C 0.72137(19) 0.4484(4) 1.0496(7) 0.0346(14) Uani 1 1 d . . . . .
H21A H 0.703306 0.468158 0.967952 0.052 Uiso 1 1 calc R U . . .
H21B H 0.700742 0.446314 1.132567 0.052 Uiso 1 1 calc R U . . .
H21C H 0.733697 0.392663 1.029918 0.052 Uiso 1 1 calc R U . . .
C24 C 0.8142(2) 0.3748(3) 0.3823(5) 0.0260(12) Uani 1 1 d . . . . .
C25 C 0.7726(2) 0.3367(3) 0.4210(6) 0.0340(13) Uani 1 1 d . . . . .
H25 H 0.753576 0.301524 0.363903 0.041 Uiso 1 1 calc R U . . .
C26 C 0.76378(18) 0.3598(3) 0.5610(5) 0.0215(11) Uani 1 1 d . . . . .
C27 C 0.8415(2) 0.3699(4) 0.2485(6) 0.0366(15) Uani 1 1 d . . . . .
H27A H 0.822192 0.343320 0.175609 0.055 Uiso 1 1 calc R U . . .
H27B H 0.870266 0.337196 0.264002 0.055 Uiso 1 1 calc R U . . .
H27C H 0.850162 0.426064 0.217897 0.055 Uiso 1 1 calc R U . . .
C28 C 0.72417(19) 0.3321(3) 0.6538(6) 0.0293(12) Uani 1 1 d . . . . .
H28A H 0.696709 0.317907 0.595611 0.044 Uiso 1 1 calc R U . . .
H28B H 0.715724 0.377067 0.718916 0.044 Uiso 1 1 calc R U . . .
H28C H 0.734078 0.283259 0.707918 0.044 Uiso 1 1 calc R U . . .
C29 C 0.65525(15) 0.7214(3) 0.4472(4) 0.0114(8) Uani 1 1 d . . . . .
C30 C 0.69498(16) 0.6941(3) 0.5184(5) 0.0132(9) Uani 1 1 d . . . . .
H30 H 0.721534 0.729577 0.530077 0.016 Uiso 1 1 calc R U . . .
C31 C 0.69537(15) 0.6137(3) 0.5728(5) 0.0132(9) Uani 1 1 d . . . . .
C32 C 0.65619(16) 0.5634(3) 0.5497(5) 0.0144(9) Uani 1 1 d . . . . .
H32 H 0.655635 0.508113 0.584952 0.017 Uiso 1 1 calc R U . . .
C33 C 0.61823(15) 0.5942(3) 0.4756(5) 0.0140(9) Uani 1 1 d . . . . .
H33 H 0.591813 0.559037 0.459160 0.017 Uiso 1 1 calc R U . . .
C34 C 0.65180(16) 0.8082(3) 0.3853(5) 0.0128(9) Uani 1 1 d . . . . .
C35 C 0.73856(17) 0.5833(3) 0.6545(5) 0.0186(10) Uani 1 1 d . . . . .
C15 C 0.8896(3) 0.5552(6) 0.8769(9) 0.0221(14) Uani 0.583(7) 1 d . U P B 1
H15A H 0.899192 0.508283 0.938129 0.027 Uiso 0.583(7) 1 calc R U P B 1
H15B H 0.918793 0.583763 0.846332 0.027 Uiso 0.583(7) 1 calc R U P B 1
N6 N 0.86649(15) 0.5203(3) 0.7503(4) 0.0278(10) Uani 0.583(7) 1 d . U P B 1
H6 H 0.882248 0.464869 0.757253 0.036 Uiso 0.583(7) 1 calc R U P B 1
C16 C 0.8631(4) 0.6113(8) 0.9598(15) 0.036(3) Uani 0.583(7) 1 d . U P B 1
H16A H 0.849839 0.654426 0.896775 0.044 Uiso 0.583(7) 1 calc R U P B 1
H16B H 0.884937 0.639338 1.026143 0.044 Uiso 0.583(7) 1 calc R U P B 1
C22 C 0.8766(3) 0.5317(6) 0.5994(10) 0.0225(16) Uani 0.583(7) 1 d . U P B 1
H22A H 0.907849 0.558663 0.588793 0.027 Uiso 0.583(7) 1 calc R U P B 1
H22B H 0.852562 0.569133 0.558015 0.027 Uiso 0.583(7) 1 calc R U P B 1
C23 C 0.8767(3) 0.4488(7) 0.5170(10) 0.017(2) Uani 0.583(7) 1 d . U P B 1
H23A H 0.892387 0.456791 0.424583 0.021 Uiso 0.583(7) 1 calc R U P B 1
H23B H 0.894704 0.406549 0.570497 0.021 Uiso 0.583(7) 1 calc R U P B 1
C15B C 0.8753(4) 0.5993(7) 0.8173(14) 0.0221(14) Uani 0.417(7) 1 d . U P B 2
H15C H 0.849778 0.639071 0.793660 0.027 Uiso 0.417(7) 1 calc R U P B 2
H15D H 0.905688 0.622667 0.784120 0.027 Uiso 0.417(7) 1 calc R U P B 2
N6B N 0.86649(15) 0.5203(3) 0.7503(4) 0.0278(10) Uani 0.417(7) 1 d . U P B 2
H6B1 H 0.883438 0.484406 0.819964 0.036 Uiso 0.417(7) 1 calc R U P B 2
C16B C 0.8770(7) 0.5852(12) 0.975(2) 0.036(3) Uani 0.417(7) 1 d . U P B 2
H16C H 0.893207 0.632463 1.021328 0.044 Uiso 0.417(7) 1 calc R U P B 2
H16D H 0.895321 0.534170 0.995661 0.044 Uiso 0.417(7) 1 calc R U P B 2
C22B C 0.8890(5) 0.4954(9) 0.6355(14) 0.0225(16) Uani 0.417(7) 1 d . U P B 2
H22C H 0.904963 0.442796 0.661129 0.027 Uiso 0.417(7) 1 calc R U P B 2
H22D H 0.914460 0.536590 0.619063 0.027 Uiso 0.417(7) 1 calc R U P B 2
C23B C 0.8680(6) 0.4817(11) 0.5049(18) 0.029(4) Uani 0.417(7) 1 d . U P B 2
H23C H 0.893158 0.464050 0.438697 0.035 Uiso 0.417(7) 1 calc R U P B 2
H23D H 0.855858 0.535704 0.470506 0.035 Uiso 0.417(7) 1 calc R U P B 2

loop_
_atom_site_aniso_label
_atom_site_aniso_U_11
_atom_site_aniso_U_22
_atom_site_aniso_U_33
_atom_site_aniso_U_23
_atom_site_aniso_U_13
_atom_site_aniso_U_12
Cu1 0.0101(2) 0.0123(2) 0.0135(2) 0.0008(2) -0.0028(2) 0.0010(2)
C1 0.022(3) 0.013(2) 0.015(2) 0.0008(17) -0.0032(18) 0.0066(19)
N1 0.0152(18) 0.0144(19) 0.016(2) -0.0003(14) -0.0031(14) 0.0040(15)
O1 0.0139(15) 0.0138(16) 0.0221(18) 0.0031(12) -0.0063(12) 0.0001(12)
Cl1 0.0231(6) 0.0179(6) 0.0329(7) 0.0006(5) 0.0001(5) -0.0046(5)
Cu2 0.0126(2) 0.0139(3) 0.0152(3) 0.0011(2) -0.0020(2) -0.0023(2)
C2 0.015(2) 0.015(2) 0.015(2) 0.0015(16) -0.0025(17) 0.0027(18)
N2 0.0130(18) 0.0124(19) 0.0119(18) 0.0021(14) -0.0010(14) 0.0006(15)
O2 0.0125(15) 0.0117(16) 0.0186(16) 0.0015(12) -0.0023(12) -0.0014(13)
Cl2 0.0666(11) 0.0303(8) 0.0356(8) -0.0142(6) -0.0211(7) 0.0194(8)
O3 0.0198(18) 0.0196(18) 0.0221(18) 0.0076(13) -0.0034(13) 0.0043(14)
C3 0.021(2) 0.014(2) 0.012(2) 0.0006(16) 0.0012(17) -0.001(2)
N3 0.0127(19) 0.018(2) 0.0131(19) 0.0005(14) -0.0023(14) -0.0002(16)
N8 0.017(2) 0.016(2) 0.017(2) -0.0010(15) -0.0006(15) -0.0033(16)
C8 0.017(2) 0.020(2) 0.020(2) -0.0041(18) -0.0038(17) 0.0091(19)
O8 0.033(2) 0.051(3) 0.058(3) -0.032(3) 0.004(2) -0.0031(19)
O7 0.033(2) 0.052(3) 0.065(3) 0.030(3) -0.008(2) 0.004(2)
N7 0.026(2) 0.019(2) 0.020(2) -0.0035(17) -0.0023(16) -0.0082(18)
C7 0.013(2) 0.035(3) 0.025(3) -0.002(2) 0.0018(19) 0.007(2)
O6 0.035(2) 0.056(3) 0.052(3) 0.002(2) 0.013(2) -0.024(2)
C6 0.027(3) 0.030(3) 0.017(3) -0.005(2) -0.0054(19) 0.005(2)
O5 0.051(3) 0.017(2) 0.040(2) 0.0032(16) 0.0113(19) 0.0095(18)
N5 0.0094(17) 0.0182(19) 0.0127(19) 0.0016(15) 0.0007(13) 0.0024(14)
C5 0.017(2) 0.014(2) 0.019(2) 0.0020(18) 0.0023(17) -0.0001(19)
O4 0.021(2) 0.031(2) 0.069(3) 0.027(2) -0.0138(19) -0.0055(18)
C4 0.017(2) 0.020(3) 0.018(2) -0.0020(18) 0.0040(17) -0.0005(19)
N4 0.0126(19) 0.020(2) 0.020(2) 0.0045(16) 0.0050(15) 0.0044(16)
O9 0.056(3) 0.050(3) 0.135(6) -0.008(4) 0.001(4) 0.000(3)
N9 0.023(2) 0.020(2) 0.017(2) 0.0019(16) -0.0014(16) 0.0035(18)
C9 0.021(3) 0.027(3) 0.018(2) -0.0024(19) 0.0020(18) 0.010(2)
N10 0.017(2) 0.018(2) 0.018(2) 0.0051(15) -0.0032(15) 0.0000(17)
C10 0.011(2) 0.029(3) 0.037(3) 0.016(2) -0.0008(19) -0.001(2)
O10 0.180(8) 0.085(5) 0.052(4) 0.017(3) -0.008(4) 0.059(5)
O11 0.054(3) 0.022(2) 0.044(3) 0.0019(18) -0.010(2) 0.0037(19)
N11 0.0130(18) 0.0070(18) 0.0137(19) 0.0006(14) -0.0003(14) -0.0002(14)
C11 0.021(2) 0.020(2) 0.034(3) 0.007(2) -0.004(2) -0.0062(19)
C12 0.018(2) 0.015(2) 0.016(2) 0.0050(16) -0.0036(16) -0.0038(18)
O12 0.130(5) 0.033(3) 0.050(3) -0.021(3) -0.006(4) 0.012(3)
C13 0.015(3) 0.048(4) 0.070(5) 0.025(4) 0.009(3) 0.002(3)
O13 0.107(10) 0.048(7) 0.046(6) -0.006(5) -0.014(6) 0.028(7)
O14 0.063(11) 0.070(14) 0.054(9) 0.009(8) 0.012(7) 0.027(10)
C14 0.029(3) 0.018(3) 0.019(2) -0.0004(18) -0.0010(19) -0.001(2)
C19 0.013(2) 0.019(3) 0.024(3) -0.0036(19) -0.0004(18) 0.0047(19)
C18 0.018(3) 0.025(3) 0.024(3) -0.007(2) 0.0013(19) 0.006(2)
C17 0.017(2) 0.018(3) 0.019(2) -0.0011(18) -0.0013(18) 0.005(2)
C20 0.025(3) 0.035(3) 0.022(3) -0.007(2) -0.008(2) 0.006(2)
C21 0.020(3) 0.042(4) 0.042(4) -0.013(3) 0.010(2) -0.010(3)
C24 0.041(3) 0.015(3) 0.021(3) 0.0013(19) -0.002(2) 0.006(2)
C25 0.049(4) 0.026(3) 0.026(3) -0.008(2) -0.002(3) -0.008(3)
C26 0.026(3) 0.013(2) 0.025(3) 0.0007(19) -0.008(2) -0.002(2)
C27 0.067(4) 0.026(3) 0.017(3) -0.002(2) 0.004(2) 0.005(3)
C28 0.028(3) 0.023(3) 0.037(3) 0.004(2) -0.005(2) -0.012(2)
C29 0.015(2) 0.010(2) 0.009(2) -0.0013(15) 0.0015(15) -0.0004(17)
C30 0.012(2) 0.014(2) 0.014(2) 0.0008(16) -0.0011(16) -0.0005(18)
C31 0.012(2) 0.014(2) 0.013(2) -0.0007(16) 0.0012(16) 0.0044(18)
C32 0.018(2) 0.011(2) 0.014(2) 0.0028(16) 0.0005(16) 0.0020(18)
C33 0.012(2) 0.014(2) 0.016(2) -0.0016(16) -0.0015(16) -0.0020(18)
C34 0.016(2) 0.011(2) 0.011(2) -0.0013(15) -0.0011(16) 0.0014(18)
C35 0.016(2) 0.016(2) 0.024(3) 0.0008(18) -0.0045(18) 0.000(2)
C15 0.015(3) 0.026(3) 0.025(3) 0.000(2) -0.002(2) -0.005(2)
N6 0.021(2) 0.037(2) 0.025(2) -0.0059(18) 0.0017(15) -0.0097(18)
C16 0.037(5) 0.037(5) 0.035(4) -0.012(4) 0.012(3) -0.020(4)
C22 0.016(3) 0.024(4) 0.028(3) 0.009(3) 0.001(2) -0.006(3)
C23 0.013(4) 0.027(5) 0.012(4) 0.002(4) 0.001(3) 0.003(4)
C15B 0.015(3) 0.026(3) 0.025(3) 0.000(2) -0.002(2) -0.005(2)
N6B 0.021(2) 0.037(2) 0.025(2) -0.0059(18) 0.0017(15) -0.0097(18)
C16B 0.037(5) 0.037(5) 0.035(4) -0.012(4) 0.012(3) -0.020(4)
C22B 0.016(3) 0.024(4) 0.028(3) 0.009(3) 0.001(2) -0.006(3)
C23B 0.035(7) 0.024(6) 0.028(6) 0.002(5) 0.011(5) -0.005(5)

loop_
_atom_type_symbol
_atom_type_description
_atom_type_scat_dispersion_real
_atom_type_scat_dispersion_imag
_atom_type_scat_source
C C 0.0033 0.0016 'International Tables Vol C Tables 4.2.6.8 and 6.1.1.4'
H H 0.0000 0.0000 'International Tables Vol C Tables 4.2.6.8 and 6.1.1.4'
N N 0.0061 0.0033 'International Tables Vol C Tables 4.2.6.8 and 6.1.1.4'
O O 0.0106 0.0060 'International Tables Vol C Tables 4.2.6.8 and 6.1.1.4'
Cl Cl 0.1484 0.1585 'International Tables Vol C Tables 4.2.6.8 and 6.1.1.4'
Cu Cu 0.3201 1.2651 'International Tables Vol C Tables 4.2.6.8 and 6.1.1.4'

loop_
_geom_angle_atom_site_label_1
_geom_angle_atom_site_label_2
_geom_angle_atom_site_label_3
_geom_angle
_geom_angle_site_symmetry_1
_geom_angle_site_symmetry_3
O1 Cu1 N5 169.87(15) . .
O1 Cu1 N11 81.60(13) . .
N5 Cu1 N11 96.12(14) . .
O1 Cu1 N1 88.29(14) . .
N5 Cu1 N1 90.52(15) . .
N11 Cu1 N1 158.59(14) . .
O1 Cu1 N3 92.67(14) . .
N5 Cu1 N3 97.45(15) . .
N11 Cu1 N3 104.44(14) . .
N1 Cu1 N3 94.80(14) . .
N1 C1 C2 112.5(4) . .
N1 C1 H1A 109.1 . .
C2 C1 H1A 109.1 . .
N1 C1 H1B 109.1 . .
C2 C1 H1B 109.1 . .
H1A C1 H1B 107.8 . .
C1 N1 C8 110.4(3) . .
C1 N1 Cu1 112.2(3) . .
C8 N1 Cu1 118.0(3) . .
C1 N1 H1C 105.0 . .
C8 N1 H1C 105.0 . .
Cu1 N1 H1C 105.0 . .
C34 O1 Cu1 115.4(3) . .
O8 Cl1 O6 109.8(3) . .
O8 Cl1 O5 108.7(3) . .
O6 Cl1 O5 110.2(3) . .
O8 Cl1 O7 109.9(3) . .
O6 Cl1 O7 110.2(3) . .
O5 Cl1 O7 108.1(3) . .
N10 Cu2 N8 169.67(16) . .
N10 Cu2 O3 87.24(15) . .
N8 Cu2 O3 91.91(15) . .
N10 Cu2 N6B 93.76(17) . .
N8 Cu2 N6B 94.40(16) . .
O3 Cu2 N6B 132.43(16) . .
N10 Cu2 N6 93.76(17) . .
N8 Cu2 N6 94.40(16) . .
O3 Cu2 N6 132.43(16) . .
N10 Cu2 O2 86.51(14) . 4_645
N8 Cu2 O2 85.60(14) . 4_645
O3 Cu2 O2 125.41(12) . 4_645
N6B Cu2 O2 102.09(16) . 4_645
N6 Cu2 O2 102.09(16) . 4_645
N2 C2 C1 112.6(4) . .
N2 C2 H2A 109.1 . .
C1 C2 H2A 109.1 . .
N2 C2 H2B 109.1 . .
C1 C2 H2B 109.1 . .
H2A C2 H2B 107.8 . .
C3 N2 N3 111.4(4) . .
C3 N2 C2 127.9(4) . .
N3 N2 C2 120.6(4) . .
C34 O2 Cu2 129.6(3) . 4_654
O10 Cl2 O12 111.4(4) . .
O10 Cl2 O11 111.5(4) . .
O12 Cl2 O11 109.4(3) . .
O10 Cl2 O9 110.0(5) . .
O12 Cl2 O9 107.0(4) . .
O11 Cl2 O9 107.3(3) . .
C35 O3 Cu2 108.3(3) . .
N2 C3 C4 106.6(4) . .
N2 C3 C6 122.0(4) . .
C4 C3 C6 131.4(4) . .
C5 N3 N2 105.6(4) . .
C5 N3 Cu1 135.3(3) . .
N2 N3 Cu1 117.7(3) . .
C19 N8 N7 105.8(4) . .
C19 N8 Cu2 128.3(3) . .
N7 N8 Cu2 125.8(3) . .
N1 C8 C9 111.7(4) . .
N1 C8 H8A 109.3 . .
C9 C8 H8A 109.3 . .
N1 C8 H8B 109.3 . .
C9 C8 H8B 109.3 . .
H8A C8 H8B 107.9 . .
C17 N7 N8 111.1(4) . .
C17 N7 C16 127.6(7) . .
N8 N7 C16 121.1(6) . .
C17 N7 C16B 125.6(8) . .
N8 N7 C16B 119.8(8) . .
C5 C7 H7A 109.5 . .
C5 C7 H7B 109.5 . .
H7A C7 H7B 109.5 . .
C5 C7 H7C 109.5 . .
H7A C7 H7C 109.5 . .
H7B C7 H7C 109.5 . .
C3 C6 H6A 109.5 . .
C3 C6 H6B 109.5 . .
H6A C6 H6B 109.5 . .
C3 C6 H6C 109.5 . .
H6A C6 H6C 109.5 . .
H6B C6 H6C 109.5 . .
C12 N5 N4 106.5(4) . .
C12 N5 Cu1 133.4(3) . .
N4 N5 Cu1 118.5(3) . .
N3 C5 C4 110.2(4) . .
N3 C5 C7 122.1(4) . .
C4 C5 C7 127.7(4) . .
C3 C4 C5 106.3(4) . .
C3 C4 H4 126.9 . .
C5 C4 H4 126.9 . .
C10 N4 N5 110.5(4) . .
C10 N4 C9 128.8(4) . .
N5 N4 C9 119.2(4) . .
C24 N9 N10 111.2(4) . .
C24 N9 C23 124.5(6) . .
N10 N9 C23 120.9(5) . .
C24 N9 C23B 129.0(7) . .
N10 N9 C23B 119.4(7) . .
N4 C9 C8 110.2(4) . .
N4 C9 H9A 109.6 . .
C8 C9 H9A 109.6 . .
N4 C9 H9B 109.6 . .
C8 C9 H9B 109.6 . .
H9A C9 H9B 108.1 . .
C26 N10 N9 105.9(4) . .
C26 N10 Cu2 127.4(3) . .
N9 N10 Cu2 126.1(3) . .
N4 C10 C11 107.2(4) . .
N4 C10 C13 122.8(5) . .
C11 C10 C13 130.0(5) . .
C29 N11 C33 118.3(4) . .
C29 N11 Cu1 111.9(3) . .
C33 N11 Cu1 129.8(3) . .
C10 C11 C12 107.0(4) . .
C10 C11 H11 126.5 . .
C12 C11 H11 126.5 . .
N5 C12 C11 108.9(4) . .
N5 C12 C14 123.2(4) . .
C11 C12 C14 127.8(4) . .
C10 C13 H13A 109.5 . .
C10 C13 H13B 109.5 . .
H13A C13 H13B 109.5 . .
C10 C13 H13C 109.5 . .
H13A C13 H13C 109.5 . .
H13B C13 H13C 109.5 . .
H91 O13 H92 113.7(14) . .
H93 O14 H94 74.8(14) . .
C12 C14 H14A 109.5 . .
C12 C14 H14B 109.5 . .
H14A C14 H14B 109.5 . .
C12 C14 H14C 109.5 . .
H14A C14 H14C 109.5 . .
H14B C14 H14C 109.5 . .
N8 C19 C18 109.6(4) . .
N8 C19 C21 121.4(4) . .
C18 C19 C21 129.1(5) . .
C17 C18 C19 107.1(4) . .
C17 C18 H18 126.4 . .
C19 C18 H18 126.4 . .
N7 C17 C18 106.4(4) . .
N7 C17 C20 122.9(5) . .
C18 C17 C20 130.7(5) . .
C17 C20 H20A 109.5 . .
C17 C20 H20B 109.5 . .
H20A C20 H20B 109.5 . .
C17 C20 H20C 109.5 . .
H20A C20 H20C 109.5 . .
H20B C20 H20C 109.5 . .
C19 C21 H21A 109.5 . .
C19 C21 H21B 109.5 . .
H21A C21 H21B 109.5 . .
C19 C21 H21C 109.5 . .
H21A C21 H21C 109.5 . .
H21B C21 H21C 109.5 . .
N9 C24 C25 106.5(5) . .
N9 C24 C27 123.1(5) . .
C25 C24 C27 130.4(5) . .
C24 C25 C26 106.6(5) . .
C24 C25 H25 126.7 . .
C26 C25 H25 126.7 . .
N10 C26 C25 109.8(5) . .
N10 C26 C28 122.4(5) . .
C25 C26 C28 127.8(5) . .
C24 C27 H27A 109.5 . .
C24 C27 H27B 109.5 . .
H27A C27 H27B 109.5 . .
C24 C27 H27C 109.5 . .
H27A C27 H27C 109.5 . .
H27B C27 H27C 109.5 . .
C26 C28 H28A 109.5 . .
C26 C28 H28B 109.5 . .
H28A C28 H28B 109.5 . .
C26 C28 H28C 109.5 . .
H28A C28 H28C 109.5 . .
H28B C28 H28C 109.5 . .
N11 C29 C30 122.7(4) . .
N11 C29 C34 115.1(4) . .
C30 C29 C34 122.2(4) . .
C29 C30 C31 118.8(4) . .
C29 C30 H30 120.6 . .
C31 C30 H30 120.6 . .
C32 C31 C30 118.5(4) . .
C32 C31 C35 122.0(4) . .
C30 C31 C35 119.4(4) . .
C33 C32 C31 119.5(4) . .
C33 C32 H32 120.3 . .
C31 C32 H32 120.3 . .
N11 C33 C32 122.2(4) . .
N11 C33 H33 118.9 . .
C32 C33 H33 118.9 . .
O2 C34 O1 126.4(4) . .
O2 C34 C29 118.4(4) . .
O1 C34 C29 115.2(4) . .
O4 C35 O3 125.7(4) . .
O4 C35 C31 117.4(4) . .
O3 C35 C31 116.8(4) . .
C16 C15 N6 117.4(8) . .
C16 C15 H15A 107.9 . .
N6 C15 H15A 107.9 . .
C16 C15 H15B 107.9 . .
N6 C15 H15B 107.9 . .
H15A C15 H15B 107.2 . .
C22 N6 C15 131.1(6) . .
C22 N6 Cu2 112.1(4) . .
C15 N6 Cu2 114.4(4) . .
C22 N6 H6 95.1 . .
C15 N6 H6 95.1 . .
Cu2 N6 H6 95.1 . .
C15 C16 N7 115.8(10) . .
C15 C16 H16A 108.3 . .
N7 C16 H16A 108.3 . .
C15 C16 H16B 108.3 . .
N7 C16 H16B 108.3 . .
H16A C16 H16B 107.4 . .
N6 C22 C23 112.6(7) . .
N6 C22 H22A 109.1 . .
C23 C22 H22A 109.1 . .
N6 C22 H22B 109.1 . .
C23 C22 H22B 109.1 . .
H22A C22 H22B 107.8 . .
N9 C23 C22 110.5(8) . .
N9 C23 H23A 109.6 . .
C22 C23 H23A 109.6 . .
N9 C23 H23B 109.6 . .
C22 C23 H23B 109.6 . .
H23A C23 H23B 108.1 . .
N6B C15B C16B 107.9(11) . .
N6B C15B H15C 110.1 . .
C16B C15B H15C 110.1 . .
N6B C15B H15D 110.1 . .
C16B C15B H15D 110.1 . .
H15C C15B H15D 108.4 . .
C22B N6B C15B 123.1(8) . .
C22B N6B Cu2 117.9(6) . .
C15B N6B Cu2 113.5(5) . .
C22B N6B H6B1 97.8 . .
C15B N6B H6B1 97.8 . .
Cu2 N6B H6B1 97.8 . .
C15B C16B N7 111.1(13) . .
C15B C16B H16C 109.4 . .
N7 C16B H16C 109.4 . .
C15B C16B H16D 109.4 . .
N7 C16B H16D 109.4 . .
H16C C16B H16D 108.0 . .
N6B C22B C23B 125.0(13) . .
N6B C22B H22C 106.1 . .
C23B C22B H22C 106.1 . .
N6B C22B H22D 106.1 . .
C23B C22B H22D 106.1 . .
H22C C22B H22D 106.3 . .
C22B C23B N9 118.7(12) . .
C22B C23B H23C 107.6 . .
N9 C23B H23C 107.6 . .
C22B C23B H23D 107.6 . .
N9 C23B H23D 107.6 . .
H23C C23B H23D 107.1 . .

loop_
_geom_bond_atom_site_label_1
_geom_bond_atom_site_label_2
_geom_bond_distance
_geom_bond_site_symmetry_2
Cu1 O1 1.994(3) .
Cu1 N5 2.003(4) .
Cu1 N11 2.045(4) .
Cu1 N1 2.057(4) .
Cu1 N3 2.177(4) .
C1 N1 1.499(6) .
C1 C2 1.515(6) .
C1 H1A 0.9900 .
C1 H1B 0.9900 .
N1 C8 1.502(6) .
N1 H1C 1.0000 .
O1 C34 1.286(5) .
Cl1 O8 1.432(4) .
Cl1 O6 1.436(4) .
Cl1 O5 1.439(4) .
Cl1 O7 1.439(4) .
Cu2 N10 1.985(4) .
Cu2 N8 1.985(4) .
Cu2 O3 2.061(3) .
Cu2 N6B 2.068(4) .
Cu2 N6 2.068(4) .
Cu2 O2 2.245(3) 4_645
C2 N2 1.460(6) .
C2 H2A 0.9900 .
C2 H2B 0.9900 .
N2 C3 1.349(6) .
N2 N3 1.365(5) .
O2 C34 1.233(5) .
Cl2 O10 1.374(6) .
Cl2 O12 1.418(5) .
Cl2 O11 1.424(5) .
Cl2 O9 1.503(6) .
O3 C35 1.261(6) .
C3 C4 1.377(7) .
C3 C6 1.492(6) .
N3 C5 1.338(6) .
N8 C19 1.345(6) .
N8 N7 1.370(5) .
C8 C9 1.511(7) .
C8 H8A 0.9900 .
C8 H8B 0.9900 .
N7 C17 1.352(6) .
N7 C16 1.419(13) .
N7 C16B 1.581(19) .
C7 C5 1.499(7) .
C7 H7A 0.9800 .
C7 H7B 0.9800 .
C7 H7C 0.9800 .
C6 H6A 0.9800 .
C6 H6B 0.9800 .
C6 H6C 0.9800 .
N5 C12 1.351(6) .
N5 N4 1.373(5) .
C5 C4 1.394(7) .
O4 C35 1.238(6) .
C4 H4 0.9500 .
N4 C10 1.357(7) .
N4 C9 1.452(6) .
N9 C24 1.349(7) .
N9 N10 1.373(6) .
N9 C23 1.458(11) .
N9 C23B 1.505(17) .
C9 H9A 0.9900 .
C9 H9B 0.9900 .
N10 C26 1.334(6) .
C10 C11 1.371(8) .
C10 C13 1.499(7) .
N11 C29 1.345(6) .
N11 C33 1.353(6) .
C11 C12 1.405(6) .
C11 H11 0.9500 .
C12 C14 1.486(7) .
C13 H13A 0.9800 .
C13 H13B 0.9800 .
C13 H13C 0.9800 .
O13 H91 0.824(9) .
O13 H92 0.834(12) .
O14 H93 0.87(2) .
O14 H94 0.841(13) .
C14 H14A 0.9800 .
C14 H14B 0.9800 .
C14 H14C 0.9800 .
C19 C18 1.389(7) .
C19 C21 1.488(7) .
C18 C17 1.374(7) .
C18 H18 0.9500 .
C17 C20 1.487(7) .
C20 H20A 0.9800 .
C20 H20B 0.9800 .
C20 H20C 0.9800 .
C21 H21A 0.9800 .
C21 H21B 0.9800 .
C21 H21C 0.9800 .
C24 C25 1.377(8) .
C24 C27 1.487(7) .
C25 C26 1.400(8) .
C25 H25 0.9500 .
C26 C28 1.493(7) .
C27 H27A 0.9800 .
C27 H27B 0.9800 .
C27 H27C 0.9800 .
C28 H28A 0.9800 .
C28 H28B 0.9800 .
C28 H28C 0.9800 .
C29 C30 1.382(6) .
C29 C34 1.518(6) .
C30 C31 1.393(6) .
C30 H30 0.9500 .
C31 C32 1.391(6) .
C31 C35 1.527(6) .
C32 C33 1.376(6) .
C32 H32 0.9500 .
C33 H33 0.9500 .
C15 C16 1.411(16) .
C15 N6 1.476(9) .
C15 H15A 0.9900 .
C15 H15B 0.9900 .
N6 C22 1.470(10) .
N6 H6 1.0000 .
C16 H16A 0.9900 .
C16 H16B 0.9900 .
C22 C23 1.546(15) .
C22 H22A 0.9900 .
C22 H22B 0.9900 .
C23 H23A 0.9900 .
C23 H23B 0.9900 .
C15B N6B 1.443(12) .
C15B C16B 1.52(2) .
C15B H15C 0.9900 .
C15B H15D 0.9900 .
N6B C22B 1.323(14) .
N6B H6B1 1.0000 .
C16B H16C 0.9900 .
C16B H16D 0.9900 .
C22B C23B 1.39(2) .
C22B H22C 0.9900 .
C22B H22D 0.9900 .
C23B H23C 0.9900 .
C23B H23D 0.9900 .
